data_7041124
loop_
_publ_author_name
'Su, Wei'
'Tang, Zhaofeng'
'Li, Peiyuan'
'Wang, Gufeng'
'Xiao, Qi'
'Li, Yuchun'
'Huang, Shan'
'Gu, Yunqiong'
'Lai, Zefeng'
'Zhang, Yuexing'

_publ_section_title
;
 New dinuclear ruthenium arene complexes containing thiosemicarbazone
 ligands: synthesis, structure and cytotoxic studies.
;
_journal_issue 48
_journal_name_full 'Dalton transactions (Cambridge, England : 2003)'
_journal_page_first 19329
_journal_page_last 19340
_journal_paper_doi 10.1039/c6dt03306g
_journal_volume 45
_journal_year 2016
_chemical_formula_moiety 'C21 H29 Cl N3 O Ru S, Cl, O'
_chemical_formula_sum 'C21 H29 Cl2 N3 O2 Ru S'
_chemical_formula_weight 559.52
_space_group_crystal_system triclinic
_space_group_IT_number 2
_space_group_name_Hall '-P 1'
_space_group_name_H-M_alt 'P -1'
_symmetry_space_group_name_Hall '-P 1'
_symmetry_space_group_name_H-M 'P -1'
_atom_sites_solution_primary heavy
_audit_creation_date 2016-01-07
_audit_creation_method
;
  Olex2 1.2
  (compiled Dec  5 2012 16:20:19, GUI svn.r4385)
;
_audit_update_record
;
2016-10-14 deposited with the CCDC.
2016-11-07 downloaded from the CCDC.
;
_cell_angle_alpha 93.863(4)
_cell_angle_beta 92.270(4)
_cell_angle_gamma 113.587(4)
_cell_formula_units_Z 2
_cell_length_a 9.153(3)
_cell_length_b 10.916(3)
_cell_length_c 13.509(4)
_cell_measurement_reflns_used 8840
_cell_measurement_temperature 296.13
_cell_measurement_theta_max 26.50
_cell_measurement_theta_min 2.43
_cell_volume 1230.9(6)
_computing_data_reduction 'SAINT v8.27A (Bruker, 2012)'
_computing_molecular_graphics
;
O. V. Dolomanov, L. J. Bourhis, R. J. Gildea, J. A. K. Howard and H. Puschmann,
OLEX2: a complete structure solution, refinement and analysis program.
J. Appl. Cryst. (2009). 42, 339-341.
;
_computing_publication_material
;
O. V. Dolomanov, L. J. Bourhis, R. J. Gildea, J. A. K. Howard and H. Puschmann,
OLEX2: a complete structure solution, refinement and analysis program.
J. Appl. Cryst. (2009). 42, 339-341.
;
_computing_structure_refinement
;
olex2.refine (L.J. Bourhis, O.V. Dolomanov, R.J. Gildea, J.A.K. Howard,
H. Puschmann, in preparation, 2011)
;
_computing_structure_solution
;
XS, G.M. Sheldrick, Acta Cryst.
(2008). A64, 112-122
;
_diffrn_ambient_temperature 296.15
_diffrn_measured_fraction_theta_full 0.9910
_diffrn_measured_fraction_theta_max 0.9910
_diffrn_measurement_device_type 'Bruker APEX-II CCD'
_diffrn_measurement_method '\f and \w scans'
_diffrn_radiation_monochromator graphite
_diffrn_radiation_type MoK\a
_diffrn_radiation_wavelength 0.71073
_diffrn_reflns_av_R_equivalents 0.0221
_diffrn_reflns_av_unetI/netI 0.0243
_diffrn_reflns_limit_h_max 11
_diffrn_reflns_limit_h_min -11
_diffrn_reflns_limit_k_max 13
_diffrn_reflns_limit_k_min -13
_diffrn_reflns_limit_l_max 16
_diffrn_reflns_limit_l_min -16
_diffrn_reflns_number 15075
_diffrn_reflns_theta_full 26.5657
_diffrn_reflns_theta_max 26.57
_diffrn_reflns_theta_min 1.51
_diffrn_standards_number 0
_exptl_absorpt_coefficient_mu 0.961
_exptl_absorpt_correction_type none
_exptl_crystal_density_diffrn 1.5094
_exptl_crystal_description block
_exptl_crystal_F_000 570.5230
_exptl_crystal_size_max 0.34
_exptl_crystal_size_mid 0.18
_exptl_crystal_size_min 0.07
_refine_diff_density_max 0.6679
_refine_diff_density_min -0.3924
_refine_diff_density_rms 0.0759
_refine_ls_d_res_high 0.7946
_refine_ls_d_res_low 13.4428
_refine_ls_goodness_of_fit_ref 1.0357
_refine_ls_hydrogen_treatment mixed
_refine_ls_matrix_type full
_refine_ls_number_constraints 47
_refine_ls_number_parameters 275
_refine_ls_number_reflns 5086
_refine_ls_number_restraints 0
_refine_ls_restrained_S_all 1.0357
_refine_ls_R_factor_all 0.0275
_refine_ls_R_factor_gt 0.0243
_refine_ls_shift/su_max 0.0001
_refine_ls_shift/su_mean 0.0000
_refine_ls_structure_factor_coef Fsqd
_refine_ls_weighting_details 'w=1/[\s^2^(Fo^2^)+(0.0476P)^2^+0.4731P] where P=(Fo^2^+2Fc^2^)/3'
_refine_ls_weighting_scheme calc
_refine_ls_wR_factor_ref 0.0767
_reflns_Friedel_coverage 0.0
_reflns_limit_h_max 11
_reflns_limit_h_min -11
_reflns_limit_k_max 13
_reflns_limit_k_min -13
_reflns_limit_l_max 16
_reflns_limit_l_min 0
_reflns_number_gt 4673
_reflns_number_total 5086
_reflns_threshold_expression I>=2u(I)
_cod_data_source_file c6dt03306g2.cif
_cod_data_source_block L2
_cod_depositor_comments 'Adding full bibliography for 7041117--7041126.cif.'
_cod_original_cell_volume 1231.0(6)
_cod_database_code 7041124
_olex2_refinement_description
;
1. Fixed Uiso
 At 1.2 times of:
  H4 of C4, H18 of C18, H19 of C19, {H12a,H12b} of C12, H1 of C1, H14 of C14,
  H8 of C8, H5 of C5, H3 of N3, H17 of C17, H2a of C2, H2 of N2, H16 of C16
 At 1.5 times of:
  {H11a,H11b,H11c} of C11, {H10a,H10b,H10c} of C10, {H21a,H21b,H21c} of C21,
  {H9a,H9b,H9c} of C9, {H7a,H7b,H7c} of C7
2.a Ternary CH refined with riding coordinates:
 C8(H8)
2.b Secondary CH2 refined with riding coordinates:
 C12(H12a,H12b)
2.c Aromatic/amide H refined with riding coordinates:
 C1(H1), C5(H5), C4(H4), C2(H2a), C19(H19), C18(H18), C17(H17), C16(H16),
 N2(H2), N3(H3), C14(H14)
2.d Idealised Me refined as rotating group:
 C7(H7a,H7b,H7c), C9(H9a,H9b,H9c), C10(H10a,H10b,H10c), C11(H11a,H11b,H11c),
 C21(H21a,H21b,H21c)
;

loop_
_space_group_symop_id
_space_group_symop_operation_xyz
1 x,y,z
2 -x,-y,-z

loop_
_atom_site_label
_atom_site_type_symbol
_atom_site_fract_x
_atom_site_fract_y
_atom_site_fract_z
_atom_site_U_iso_or_equiv
_atom_site_adp_type
_atom_site_occupancy
_atom_site_refinement_flags_posn
Ru1 Ru 0.700789(19) 0.909427(15) 0.753751(12) 0.02609(7) Uani 1.000000 .
Cl1 Cl 0.48016(8) 0.95771(7) 0.80803(5) 0.04835(16) Uani 1.000000 .
Cl2 Cl 0.10738(9) 0.42333(8) 0.67025(6) 0.0616(2) Uani 1.000000 .
S1 S 0.58618(7) 0.88087(6) 0.58998(4) 0.03951(15) Uani 1.000000 .
O1 O 0.7167(2) 0.52085(19) 0.87792(15) 0.0495(4) Uani 1.000000 .
O2 O 1.1612(3) 0.6749(3) 0.8360(2) 0.0909(9) Uani 1.000000 .
N1 N 0.5351(2) 0.70770(18) 0.75364(13) 0.0278(4) Uani 1.000000 .
N2 N 0.4336(2) 0.65168(19) 0.66808(14) 0.0370(4) Uani 1.000000 .
N3 N 0.3335(3) 0.6636(2) 0.51499(15) 0.0456(5) Uani 1.000000 .
C1 C 0.8774(3) 0.9339(2) 0.88187(16) 0.0316(5) Uani 1.000000 .
C2 C 0.9072(3) 0.8671(2) 0.79630(16) 0.0324(5) Uani 1.000000 .
C3 C 0.9335(3) 0.9254(2) 0.70421(17) 0.0352(5) Uani 1.000000 .
C4 C 0.9212(3) 1.0514(2) 0.70188(19) 0.0396(5) Uani 1.000000 .
C5 C 0.8822(3) 1.1136(2) 0.78533(19) 0.0403(6) Uani 1.000000 .
C6 C 0.8623(3) 1.0560(2) 0.87758(18) 0.0363(5) Uani 1.000000 .
C7 C 0.8173(4) 1.1203(3) 0.9658(2) 0.0517(7) Uani 1.000000 .
C8 C 0.9711(3) 0.8599(3) 0.61194(19) 0.0492(7) Uani 1.000000 .
C9 C 1.1512(4) 0.9167(5) 0.6056(3) 0.0794(12) Uani 1.000000 .
C10 C 0.8967(5) 0.7064(4) 0.6068(3) 0.0790(11) Uani 1.000000 .
C11 C 0.4378(6) 0.6871(5) 0.3486(3) 0.0910(13) Uani 1.000000 .
C12 C 0.3354(4) 0.7210(3) 0.4201(2) 0.0559(8) Uani 1.000000 .
C13 C 0.4424(3) 0.7233(2) 0.58985(16) 0.0321(5) Uani 1.000000 .
C14 C 0.5132(3) 0.6256(2) 0.82050(17) 0.0342(5) Uani 1.000000 .
C15 C 0.5913(3) 0.6617(2) 0.92155(17) 0.0324(5) Uani 1.000000 .
C16 C 0.5600(3) 0.7477(3) 0.98945(19) 0.0407(5) Uani 1.000000 .
C17 C 0.6274(3) 0.7725(3) 1.08647(19) 0.0469(6) Uani 1.000000 .
C18 C 0.7256(3) 0.7116(3) 1.11494(19) 0.0455(6) Uani 1.000000 .
C19 C 0.7584(3) 0.6249(3) 1.04836(19) 0.0416(6) Uani 1.000000 .
C20 C 0.6912(3) 0.6002(2) 0.95132(18) 0.0355(5) Uani 1.000000 .
C21 C 0.8168(4) 0.4539(3) 0.9025(3) 0.0644(9) Uani 1.000000 .
H1 H 0.8676(3) 0.8957(2) 0.94207(16) 0.0379(5) Uiso 1.000000 R
H5 H 0.8693(3) 1.1932(2) 0.77993(19) 0.0484(7) Uiso 1.000000 R
H4 H 0.9396(3) 1.0939(2) 0.64338(19) 0.0476(7) Uiso 1.000000 R
H2a H 0.9096(3) 0.7832(2) 0.80061(16) 0.0389(6) Uiso 1.000000 R
H19 H 0.8247(3) 0.5838(3) 1.06859(19) 0.0499(7) Uiso 1.000000 R
H18 H 0.7711(3) 0.7287(3) 1.17991(19) 0.0545(7) Uiso 1.000000 R
H17 H 0.6061(3) 0.8300(3) 1.13192(19) 0.0563(7) Uiso 1.000000 R
H16 H 0.4936(3) 0.7889(3) 0.96986(19) 0.0488(7) Uiso 1.000000 R
H2 H 0.3642(2) 0.57004(19) 0.66532(14) 0.0443(5) Uiso 1.000000 R
H3 H 0.2579(3) 0.5873(2) 0.52254(15) 0.0547(6) Uiso 1.000000 R
H7a H 0.7357(19) 1.149(2) 0.9452(4) 0.0776(10) Uiso 1.000000 GR
H7b H 0.778(2) 1.0566(7) 1.0142(7) 0.0776(10) Uiso 1.000000 GR
H7c H 0.9095(7) 1.1963(13) 0.9947(10) 0.0776(10) Uiso 1.000000 GR
H8 H 0.9256(3) 0.8858(3) 0.55425(19) 0.0591(8) Uiso 1.000000 R
H9a H 1.1910(6) 1.0119(7) 0.602(2) 0.1191(18) Uiso 1.000000 GR
H9b H 1.2004(5) 0.899(3) 0.6637(11) 0.1191(18) Uiso 1.000000 GR
H9c H 1.1761(4) 0.875(2) 0.5474(13) 0.1191(18) Uiso 1.000000 GR
H10a H 0.942(3) 0.6775(4) 0.6611(14) 0.1186(17) Uiso 1.000000 GR
H10b H 0.7833(7) 0.6751(4) 0.611(2) 0.1186(17) Uiso 1.000000 GR
H10c H 0.918(3) 0.6703(4) 0.5450(10) 0.1186(17) Uiso 1.000000 GR
H11a H 0.433(3) 0.725(3) 0.2871(9) 0.137(2) Uiso 1.000000 GR
H11b H 0.5464(10) 0.723(3) 0.3764(11) 0.137(2) Uiso 1.000000 GR
H11c H 0.400(3) 0.5913(5) 0.336(2) 0.137(2) Uiso 1.000000 GR
H12a H 0.2270(4) 0.6881(3) 0.3902(2) 0.0670(9) Uiso 1.000000 R
H12b H 0.3748(4) 0.8179(3) 0.4323(2) 0.0670(9) Uiso 1.000000 R
H14 H 0.4427(3) 0.5368(2) 0.80388(17) 0.0411(6) Uiso 1.000000 R
H21a H 0.821(3) 0.398(2) 0.8453(6) 0.0966(13) Uiso 1.000000 GR
H21b H 0.9227(9) 0.5191(3) 0.9229(19) 0.0966(13) Uiso 1.000000 GR
H21c H 0.7745(18) 0.399(2) 0.9558(14) 0.0966(13) Uiso 1.000000 GR

loop_
_atom_site_aniso_label
_atom_site_aniso_U_11
_atom_site_aniso_U_22
_atom_site_aniso_U_33
_atom_site_aniso_U_12
_atom_site_aniso_U_13
_atom_site_aniso_U_23
Ru1 0.02420(10) 0.02265(10) 0.02853(11) 0.00615(7) 0.00033(7) 0.00532(7)
Cl1 0.0403(3) 0.0491(4) 0.0627(4) 0.0261(3) 0.0036(3) 0.0001(3)
Cl2 0.0466(4) 0.0497(4) 0.0620(4) -0.0084(3) -0.0023(3) 0.0099(3)
S1 0.0363(3) 0.0369(3) 0.0343(3) 0.0026(2) -0.0053(2) 0.0128(2)
O1 0.0559(11) 0.0458(10) 0.0528(11) 0.0278(9) -0.0008(9) 0.0004(8)
O2 0.0798(18) 0.0894(19) 0.0828(18) 0.0124(15) 0.0321(15) -0.0058(15)
N1 0.0234(8) 0.0282(9) 0.0295(9) 0.0077(7) 0.0018(7) 0.0039(7)
N2 0.0343(10) 0.0288(10) 0.0333(10) -0.0019(8) -0.0041(8) 0.0050(8)
N3 0.0382(11) 0.0482(12) 0.0360(11) 0.0033(9) -0.0069(9) 0.0038(9)
C1 0.0272(10) 0.0331(11) 0.0283(10) 0.0061(9) -0.0038(8) 0.0047(9)
C2 0.0258(10) 0.0355(12) 0.0352(11) 0.0117(9) -0.0013(9) 0.0055(9)
C3 0.0241(10) 0.0434(13) 0.0335(11) 0.0082(9) 0.0029(9) 0.0074(10)
C4 0.0285(11) 0.0371(12) 0.0411(13) -0.0010(10) 0.0021(10) 0.0140(10)
C5 0.0384(13) 0.0241(11) 0.0486(14) 0.0026(9) -0.0043(11) 0.0060(10)
C6 0.0305(11) 0.0303(11) 0.0387(12) 0.0042(9) -0.0039(9) -0.0029(9)
C7 0.0566(17) 0.0423(15) 0.0506(16) 0.0169(13) -0.0013(13) -0.0109(12)
C8 0.0439(14) 0.0749(19) 0.0344(13) 0.0289(14) 0.0078(11) 0.0073(13)
C9 0.0495(18) 0.137(4) 0.064(2) 0.046(2) 0.0231(16) 0.027(2)
C10 0.103(3) 0.075(2) 0.063(2) 0.041(2) 0.022(2) -0.0155(18)
C11 0.099(3) 0.110(3) 0.0483(19) 0.027(3) 0.011(2) -0.001(2)
C12 0.0517(16) 0.0679(19) 0.0363(14) 0.0132(14) -0.0141(12) 0.0064(13)
C13 0.0275(11) 0.0361(12) 0.0295(11) 0.0092(9) 0.0017(8) 0.0045(9)
C14 0.0317(11) 0.0269(11) 0.0378(12) 0.0046(9) 0.0021(9) 0.0085(9)
C15 0.0303(11) 0.0281(11) 0.0344(11) 0.0054(9) 0.0058(9) 0.0122(9)
C16 0.0422(13) 0.0396(13) 0.0430(13) 0.0172(11) 0.0103(11) 0.0142(11)
C17 0.0547(16) 0.0440(14) 0.0380(13) 0.0143(12) 0.0133(12) 0.0063(11)
C18 0.0432(14) 0.0455(14) 0.0343(13) 0.0029(11) 0.0019(10) 0.0106(11)
C19 0.0349(12) 0.0411(13) 0.0446(14) 0.0096(10) -0.0001(10) 0.0156(11)
C20 0.0336(11) 0.0271(11) 0.0401(12) 0.0051(9) 0.0045(9) 0.0107(9)
C21 0.065(2) 0.064(2) 0.080(2) 0.0424(17) 0.0082(17) 0.0095(17)

loop_
_atom_type_symbol
_atom_type_scat_dispersion_real
_atom_type_scat_dispersion_imag
_atom_type_scat_source
_atom_type_scat_dispersion_source
Ru -1.23940 0.83517 'International Tables Volume C Table 6.1.1.4 (pp. 500-502)' 'Henke, Gullikson and Davis, At. Data and Nucl. Data Tables, 1993, 54, 2'
C 0.00347 0.00161 'International Tables Volume C Table 6.1.1.4 (pp. 500-502)' 'Henke, Gullikson and Davis, At. Data and Nucl. Data Tables, 1993, 54, 2'
Cl 0.14873 0.16029 'International Tables Volume C Table 6.1.1.4 (pp. 500-502)' 'Henke, Gullikson and Davis, At. Data and Nucl. Data Tables, 1993, 54, 2'
H 0.00000 0.00000 'International Tables Volume C Table 6.1.1.4 (pp. 500-502)' 'Henke, Gullikson and Davis, At. Data and Nucl. Data Tables, 1993, 54, 2'
O 0.01158 0.00611 'International Tables Volume C Table 6.1.1.4 (pp. 500-502)' 'Henke, Gullikson and Davis, At. Data and Nucl. Data Tables, 1993, 54, 2'
N 0.00653 0.00323 'International Tables Volume C Table 6.1.1.4 (pp. 500-502)' 'Henke, Gullikson and Davis, At. Data and Nucl. Data Tables, 1993, 54, 2'
S 0.12424 0.12443 'International Tables Volume C Table 6.1.1.4 (pp. 500-502)' 'Henke, Gullikson and Davis, At. Data and Nucl. Data Tables, 1993, 54, 2'

loop_
_geom_angle_atom_site_label_1
_geom_angle_atom_site_label_2
_geom_angle_atom_site_label_3
_geom_angle
S1 Ru1 Cl1 87.49(2)
N1 Ru1 Cl1 83.32(5)
N1 Ru1 S1 81.86(5)
C1 Ru1 Cl1 111.23(6)
C1 Ru1 S1 160.91(6)
C1 Ru1 N1 103.31(7)
C2 Ru1 Cl1 147.09(6)
C2 Ru1 S1 124.80(6)
C2 Ru1 N1 94.26(8)
C2 Ru1 C1 37.34(8)
C3 Ru1 Cl1 164.30(7)
C3 Ru1 S1 93.30(6)
C3 Ru1 N1 112.32(8)
C3 Ru1 C1 67.68(8)
C3 Ru1 C2 37.82(8)
C4 Ru1 Cl1 126.44(7)
C4 Ru1 S1 87.57(7)
C4 Ru1 N1 148.03(9)
C4 Ru1 C1 78.39(8)
C4 Ru1 C2 67.44(9)
C4 Ru1 C3 38.06(9)
C5 Ru1 Cl1 96.06(7)
C5 Ru1 S1 109.70(7)
C5 Ru1 N1 168.40(8)
C5 Ru1 C1 66.04(9)
C5 Ru1 C2 79.93(9)
C5 Ru1 C3 68.91(10)
C5 Ru1 C4 37.72(10)
C6 Ru1 Cl1 89.82(6)
C6 Ru1 S1 146.23(6)
C6 Ru1 N1 131.20(8)
C6 Ru1 C1 36.16(8)
C6 Ru1 C2 67.18(9)
C6 Ru1 C3 80.82(9)
C6 Ru1 C4 67.32(9)
C6 Ru1 C5 37.23(9)
C13 S1 Ru1 99.54(8)
C21 O1 C20 117.9(2)
N2 N1 Ru1 116.77(13)
C14 N1 Ru1 130.11(15)
C14 N1 N2 113.12(18)
C13 N2 N1 120.95(18)
H2 N2 N1 119.53(11)
H2 N2 C13 119.53(12)
C13 N3 C12 123.3(2)
H3 N3 C12 118.36(14)
H3 N3 C13 118.36(14)
C2 C1 Ru1 68.86(12)
C6 C1 Ru1 72.31(13)
C6 C1 C2 121.4(2)
H1 C1 Ru1 132.75(6)
H1 C1 C2 119.30(13)
H1 C1 C6 119.30(14)
C1 C2 Ru1 73.80(13)
C3 C2 Ru1 71.82(13)
C3 C2 C1 121.5(2)
H2a C2 Ru1 127.19(6)
H2a C2 C1 119.27(13)
H2a C2 C3 119.27(14)
C2 C3 Ru1 70.36(13)
C4 C3 Ru1 69.87(13)
C4 C3 C2 116.2(2)
C8 C3 Ru1 129.59(17)
C8 C3 C2 123.3(2)
C8 C3 C4 120.5(2)
C3 C4 Ru1 72.07(12)
C5 C4 Ru1 71.48(14)
C5 C4 C3 122.1(2)
H4 C4 Ru1 130.23(6)
H4 C4 C3 118.96(14)
H4 C4 C5 118.96(14)
C4 C5 Ru1 70.80(13)
C6 C5 Ru1 74.28(13)
C6 C5 C4 120.7(2)
H5 C5 Ru1 127.33(7)
H5 C5 C4 119.65(14)
H5 C5 C6 119.65(14)
C1 C6 Ru1 71.52(12)
C5 C6 Ru1 68.49(13)
C5 C6 C1 118.0(2)
C7 C6 Ru1 128.55(18)
C7 C6 C1 121.2(2)
C7 C6 C5 120.8(2)
H7a C7 C6 109.5
H7b C7 C6 109.5
H7b C7 H7a 109.5
H7c C7 C6 109.5
H7c C7 H7a 109.5
H7c C7 H7b 109.5
C9 C8 C3 109.0(3)
C10 C8 C3 113.1(2)
C10 C8 C9 112.4(3)
H8 C8 C3 107.37(14)
H8 C8 C9 107.37(18)
H8 C8 C10 107.37(19)
H9a C9 C8 109.5
H9b C9 C8 109.5
H9b C9 H9a 109.5
H9c C9 C8 109.5
H9c C9 H9a 109.5
H9c C9 H9b 109.5
H10a C10 C8 109.5
H10b C10 C8 109.5
H10b C10 H10a 109.5
H10c C10 C8 109.5
H10c C10 H10a 109.5
H10c C10 H10b 109.5
H11a C11 C12 109.5
H11b C11 C12 109.5
H11b C11 H11a 109.5
H11c C11 C12 109.5
H11c C11 H11a 109.5
H11c C11 H11b 109.5
C11 C12 N3 112.7(3)
H12a C12 N3 109.05(14)
H12a C12 C11 109.0(2)
H12b C12 N3 109.05(15)
H12b C12 C11 109.0(2)
H12b C12 H12a 107.8
N2 C13 S1 120.59(17)
N3 C13 S1 123.35(18)
N3 C13 N2 116.1(2)
C15 C14 N1 124.6(2)
H14 C14 N1 117.70(13)
H14 C14 C15 117.70(12)
C16 C15 C14 121.8(2)
C20 C15 C14 118.5(2)
C20 C15 C16 119.6(2)
C17 C16 C15 120.3(2)
H16 C16 C15 119.84(14)
H16 C16 C17 119.84(16)
C18 C17 C16 119.6(3)
H17 C17 C16 120.19(16)
H17 C17 C18 120.19(16)
C19 C18 C17 121.1(2)
H18 C18 C17 119.44(16)
H18 C18 C19 119.44(15)
C20 C19 C18 119.3(2)
H19 C19 C18 120.37(15)
H19 C19 C20 120.37(15)
C15 C20 O1 114.5(2)
C19 C20 O1 125.4(2)
C19 C20 C15 120.1(2)
H21a C21 O1 109.5
H21b C21 O1 109.5
H21b C21 H21a 109.5
H21c C21 O1 109.5
H21c C21 H21a 109.5
H21c C21 H21b 109.5

loop_
_geom_bond_atom_site_label_1
_geom_bond_atom_site_label_2
_geom_bond_distance
Ru1 Cl1 2.4105(8)
Ru1 S1 2.3567(8)
Ru1 N1 2.1155(18)
Ru1 C1 2.247(2)
Ru1 C2 2.183(2)
Ru1 C3 2.202(2)
Ru1 C4 2.173(2)
Ru1 C5 2.182(2)
Ru1 C6 2.257(2)
S1 C13 1.697(2)
O1 C20 1.361(3)
O1 C21 1.424(3)
N1 N2 1.392(3)
N1 C14 1.280(3)
N2 C13 1.342(3)
N2 H2 0.8600
N3 C12 1.462(3)
N3 C13 1.324(3)
N3 H3 0.8600
C1 C2 1.419(3)
C1 C6 1.398(3)
C1 H1 0.9300
C2 C3 1.421(3)
C2 H2a 0.9300
C3 C4 1.427(4)
C3 C8 1.515(3)
C4 C5 1.408(4)
C4 H4 0.9300
C5 C6 1.419(4)
C5 H5 0.9300
C6 C7 1.498(4)
C7 H7a 0.9600
C7 H7b 0.9600
C7 H7c 0.9600
C8 C9 1.520(4)
C8 C10 1.531(5)
C8 H8 0.9800
C9 H9a 0.9600
C9 H9b 0.9600
C9 H9c 0.9600
C10 H10a 0.9600
C10 H10b 0.9600
C10 H10c 0.9600
C11 C12 1.501(5)
C11 H11a 0.9600
C11 H11b 0.9600
C11 H11c 0.9600
C12 H12a 0.9700
C12 H12b 0.9700
C14 C15 1.468(3)
C14 H14 0.9300
C15 C16 1.387(3)
C15 C20 1.395(3)
C16 C17 1.388(4)
C16 H16 0.9300
C17 C18 1.372(4)
C17 H17 0.9300
C18 C19 1.389(4)
C18 H18 0.9300
C19 C20 1.388(3)
C19 H19 0.9300
C21 H21a 0.9600
C21 H21b 0.9600
C21 H21c 0.9600
